data_7021063
loop_
_publ_author_name
'Dom\'inguez-Mart\'in, Alicia'
'Choquesillo-Lazarte, Duane'
'Dobado, Jose A.'
'Vidal, Isaac'
'Lezama, Luis'
'Gonz\'alez-P\'erez, Josefa Mar\'ia'
'Casti\~neiras, Alfonso'
'Nicl\'os-Guti\'errez, Juan'

_publ_section_title
;
 From 7-azaindole to adenine: molecular recognition aspects on
 mixed-ligand Cu(ii) complexes with deaza-adenine ligands.
;
_journal_issue 17
_journal_name_full 'Dalton transactions (Cambridge, England : 2003)'
_journal_page_first 6119
_journal_page_last 6130
_journal_paper_doi 10.1039/c2dt32191b
_journal_volume 42
_journal_year 2013
_chemical_formula_moiety 'C16 H24 Cu2 N6 O10, 5(H2 O)'
_chemical_formula_sum 'C16 H34 Cu2 N6 O15'
_chemical_formula_weight 677.57
_chemical_name_systematic
;
?
;
_space_group_crystal_system triclinic
_space_group_IT_number 2
_space_group_name_Hall '-P 1'
_space_group_name_H-M_alt 'P -1'
_symmetry_cell_setting triclinic
_symmetry_space_group_name_Hall '-P 1'
_symmetry_space_group_name_H-M 'P -1'
_atom_sites_solution_hydrogens geom
_atom_sites_solution_primary direct
_atom_sites_solution_secondary difmap
_audit_creation_date 2011-04-28
_audit_creation_method
;
Olex2 1.1
(compiled 2011.02.15 svn.r1672, GUI svn.r3494)
;
_cell_angle_alpha 93.62(3)
_cell_angle_beta 102.40(3)
_cell_angle_gamma 95.27(3)
_cell_formula_units_Z 2
_cell_length_a 6.9590(14)
_cell_length_b 13.536(3)
_cell_length_c 14.250(3)
_cell_measurement_temperature 100.15
_cell_volume 1300.7(5)
_computing_cell_refinement 'HKL2000 (Otwinowski & Minor, 1997)'
_computing_data_collection 'MxCube (ESRF, 2006)'
_computing_data_reduction 'HKL2000 (Otwinowski & Minor, 1997)'
_computing_structure_refinement 'SHELXL-97 (Sheldrick, 2008)'
_computing_structure_solution 'SHELXS-97 (Sheldrick, 2008)'
_diffrn_ambient_temperature 100(2)
_diffrn_detector 'CCD plate'
_diffrn_detector_area_resol_mean 9.6
_diffrn_measured_fraction_theta_full 0.937
_diffrn_measured_fraction_theta_max 0.937
_diffrn_measurement_device_type 'Single-axis HUBER diffractometer'
_diffrn_measurement_method 'CCD rotation images, thick slices'
_diffrn_radiation_detector 'ADSC Q210r CCD (binned mode)'
_diffrn_radiation_monochromator 'Si 111'
_diffrn_radiation_type synchrotron
_diffrn_radiation_wavelength 0.73800
_diffrn_reflns_av_R_equivalents 0.0000
_diffrn_reflns_av_unetI/netI 0.0459
_diffrn_reflns_limit_h_max 8
_diffrn_reflns_limit_h_min 0
_diffrn_reflns_limit_k_max 15
_diffrn_reflns_limit_k_min -15
_diffrn_reflns_limit_l_max 16
_diffrn_reflns_limit_l_min -17
_diffrn_reflns_number 4376
_diffrn_reflns_theta_full 26.20
_diffrn_reflns_theta_max 26.20
_diffrn_reflns_theta_min 1.57
_diffrn_source synchrotron
_diffrn_source_type 'ESRF-CRG BM16'
_exptl_absorpt_coefficient_mu 1.718
_exptl_crystal_density_diffrn 1.730
_exptl_crystal_density_method 'not measured'
_exptl_crystal_F_000 700
_refine_diff_density_max 1.810
_refine_diff_density_min -1.231
_refine_diff_density_rms 0.150
_refine_ls_extinction_coef 0.0109(19)
_refine_ls_extinction_expression Fc^*^=kFc[1+0.001xFc^2^\l^3^/sin(2\q)]^-1/4^
_refine_ls_extinction_method SHELXL
_refine_ls_goodness_of_fit_ref 1.052
_refine_ls_hydrogen_treatment constr
_refine_ls_matrix_type full
_refine_ls_number_parameters 336
_refine_ls_number_reflns 4376
_refine_ls_number_restraints 0
_refine_ls_restrained_S_all 1.052
_refine_ls_R_factor_all 0.0723
_refine_ls_R_factor_gt 0.0635
_refine_ls_shift/su_max 0.000
_refine_ls_shift/su_mean 0.000
_refine_ls_structure_factor_coef Fsqd
_refine_ls_weighting_details 'calc w=1/[\s^2^(Fo^2^)+(0.1036P)^2^+6.2921P] where P=(Fo^2^+2Fc^2^)/3'
_refine_ls_weighting_scheme calc
_refine_ls_wR_factor_gt 0.1700
_refine_ls_wR_factor_ref 0.1771
_reflns_number_gt 3760
_reflns_number_total 4376
_reflns_threshold_expression >2sigma(I)
_cod_data_source_file c2dt32191b.txt
_cod_data_source_block C618_Comp.8
_cod_original_cell_volume 1300.7(4)
_cod_original_sg_symbol_H-M P-1
_cod_database_code 7021063

loop_
_space_group_symop_id
_space_group_symop_operation_xyz
1 'x, y, z'
2 '-x, -y, -z'

loop_
_atom_site_label
_atom_site_type_symbol
_atom_site_fract_x
_atom_site_fract_y
_atom_site_fract_z
_atom_site_U_iso_or_equiv
_atom_site_adp_type
_atom_site_occupancy
_atom_site_symmetry_multiplicity
_atom_site_calc_flag
_atom_site_refinement_flags
_atom_site_disorder_assembly
_atom_site_disorder_group
Cu1 Cu 0.18291(9) 0.29204(5) -0.14403(4) 0.0172(2) Uani 1 1 d . B .
Cu2 Cu 0.43778(9) 0.19031(5) 0.23330(4) 0.0185(2) Uani 1 1 d . B .
O1 O 0.0848(6) 0.3921(3) -0.0375(3) 0.0319(10) Uani 1 1 d . . .
H1a H -0.0171 0.3764 -0.0157 0.048 Uiso 1 1 d R . .
H1b H 0.1677 0.4303 0.0053 0.048 Uiso 1 1 d R . .
O11 O 0.4536(5) 0.3629(3) -0.0987(3) 0.0212(8) Uani 1 1 d . B .
O12 O 0.6319(7) 0.5033(4) -0.1163(4) 0.0505(11) Uani 1 1 d . B .
O21 O -0.0815(6) 0.2379(3) -0.2188(3) 0.0260(9) Uani 1 1 d . . .
O22 O -0.3237(7) 0.2771(4) -0.3344(4) 0.0505(11) Uani 1 1 d . . .
O2 O 0.2941(6) 0.3341(3) 0.2197(3) 0.0314(10) Uani 1 1 d . . .
H2a H 0.3272 0.3816 0.1883 0.047 Uiso 1 1 d R . .
H2b H 0.1795 0.3409 0.2299 0.047 Uiso 1 1 d R . .
O31 O 0.2166(5) 0.1201(3) 0.2751(2) 0.0190(8) Uani 1 1 d . B .
O32 O 0.1109(6) 0.0917(4) 0.4073(3) 0.0417(9) Uani 1 1 d . C .
O41 O 0.6948(5) 0.2544(3) 0.2197(3) 0.0232(9) Uani 1 1 d . B .
O42 O 0.9719(6) 0.3372(4) 0.3061(3) 0.0417(9) Uani 1 1 d . C .
N10 N 0.1671(8) 0.3838(4) -0.2480(4) 0.0294(12) Uani 1 1 d . . .
N30 N 0.5573(7) 0.2140(4) 0.3750(3) 0.0256(11) Uani 1 1 d . . .
N1 N 0.2269(6) 0.1765(3) -0.0650(3) 0.0163(9) Uani 1 1 d . . .
N3 N 0.3480(6) 0.1373(3) 0.0961(3) 0.0159(9) Uani 1 1 d . . .
N6 N 0.0867(7) 0.0547(4) -0.1906(3) 0.0214(10) Uani 1 1 d . . .
H6a H 0.0621 0.1020 -0.2297 0.026 Uiso 1 1 calc R B .
H6b H 0.0530 -0.0081 -0.2124 0.026 Uiso 1 1 calc R . .
C7 C 0.1991(8) -0.0999(4) -0.0386(4) 0.0187(11) Uani 1 1 d . B .
H7 H 0.1452 -0.1440 -0.0946 0.022 Uiso 1 1 calc R . .
N9 N 0.3362(6) -0.0400(3) 0.1147(3) 0.0182(9) Uani 1 1 d . . .
H9 H 0.3880 -0.0383 0.1769 0.022 Uiso 1 1 calc R B .
C11 C 0.3058(10) 0.4704(6) -0.2117(5) 0.0416(13) Uani 1 1 d . B .
H11a H 0.2387 0.5213 -0.1820 0.050 Uiso 1 1 calc R . .
H11b H 0.3535 0.4991 -0.2659 0.050 Uiso 1 1 calc R . .
C12 C 0.4798(9) 0.4440(5) -0.1379(5) 0.0346(11) Uani 1 1 d . . .
C23 C 0.2359(14) 0.3297(6) -0.3285(5) 0.052(2) Uani 1 1 d . B .
H23a H 0.3746 0.3180 -0.3062 0.078 Uiso 1 1 calc R . .
H23b H 0.2235 0.3701 -0.3837 0.078 Uiso 1 1 calc R . .
H23c H 0.1543 0.2657 -0.3480 0.078 Uiso 1 1 calc R . .
C21 C -0.0398(10) 0.3979(6) -0.2785(6) 0.0416(13) Uani 1 1 d . B .
H21a H -0.0666 0.4223 -0.3436 0.050 Uiso 1 1 calc R A 1
H21b H -0.0771 0.4471 -0.2330 0.050 Uiso 1 1 calc R A 1
C22 C -0.1580(9) 0.2959(5) -0.2798(5) 0.0346(11) Uani 1 1 d . B 1
C31A C 0.3950(11) 0.2151(7) 0.4195(5) 0.0191(15) Uani 0.659(6) 1 d P C 1
H31a H 0.3421 0.2805 0.4154 0.023 Uiso 0.659(6) 1 calc PR C 1
H31b H 0.4362 0.2030 0.4884 0.023 Uiso 0.659(6) 1 calc PR C 1
C31B C 0.463(2) 0.1420(13) 0.4218(11) 0.0191(15) Uani 0.341(6) 1 d P C 2
H31c H 0.4756 0.1646 0.4905 0.023 Uiso 0.341(6) 1 calc PR C 2
H31d H 0.5200 0.0780 0.4178 0.023 Uiso 0.341(6) 1 calc PR C 2
C32 C 0.2323(9) 0.1299(5) 0.3645(4) 0.0320(11) Uani 1 1 d . . .
C43A C 0.6669(14) 0.1206(7) 0.4061(7) 0.0297(19) Uani 0.659(6) 1 d P C 1
H43a H 0.5701 0.0615 0.3968 0.045 Uiso 0.659(6) 1 calc PR C 1
H43b H 0.7351 0.1318 0.4742 0.045 Uiso 0.659(6) 1 calc PR C 1
H43c H 0.7638 0.1104 0.3666 0.045 Uiso 0.659(6) 1 calc PR C 1
C43B C 0.487(3) 0.3207(14) 0.4168(12) 0.0297(19) Uani 0.341(6) 1 d P C 2
H43d H 0.5371 0.3763 0.3849 0.045 Uiso 0.341(6) 1 calc PR C 2
H43e H 0.5397 0.3319 0.4866 0.045 Uiso 0.341(6) 1 calc PR C 2
H43f H 0.3417 0.3160 0.4034 0.045 Uiso 0.341(6) 1 calc PR C 2
C41A C 0.7063(13) 0.2978(7) 0.3859(6) 0.0226(17) Uani 0.659(6) 1 d P C 1
H41a H 0.8065 0.2966 0.4467 0.027 Uiso 0.659(6) 1 calc PR C 1
H41b H 0.6451 0.3609 0.3882 0.027 Uiso 0.659(6) 1 calc PR C 1
C41B C 0.763(2) 0.2365(15) 0.3875(11) 0.0226(17) Uani 0.341(6) 1 d P C 2
H41c H 0.8289 0.1746 0.3927 0.027 Uiso 0.341(6) 1 calc PR C 2
H41d H 0.8168 0.2804 0.4475 0.027 Uiso 0.341(6) 1 calc PR C 2
C42 C 0.8061(9) 0.2906(5) 0.2979(4) 0.0320(11) Uani 1 1 d . . .
C2 C 0.3077(7) 0.1998(4) 0.0287(4) 0.0150(10) Uani 1 1 d . B .
H2 H 0.3395 0.2687 0.0490 0.018 Uiso 1 1 calc R . .
C4 C 0.3061(7) 0.0394(4) 0.0627(4) 0.0156(11) Uani 1 1 d . B .
C5 C 0.2216(7) 0.0063(4) -0.0328(4) 0.0164(11) Uani 1 1 d . . .
C6 C 0.1748(7) 0.0782(4) -0.0985(4) 0.0161(11) Uani 1 1 d . B .
C8 C 0.2704(8) -0.1250(4) 0.0519(4) 0.0196(11) Uani 1 1 d . B .
H8 H 0.2748 -0.1913 0.0699 0.023 Uiso 1 1 calc R . .
O3 O -0.2219(6) 0.3531(3) 0.0532(3) 0.0293(9) Uani 1 1 d . . .
O7 O 0.5367(14) 0.4367(8) 0.5539(8) 0.121(3) Uani 1 1 d . . .
O5 O 0.8837(7) 0.9077(3) 0.3982(3) 0.0329(10) Uani 1 1 d . . .
O6 O 0.1461(7) 0.4559(4) 0.4707(3) 0.0376(11) Uani 1 1 d . . .
O4 O 0.4899(7) 0.9104(4) 0.2980(4) 0.0469(14) Uani 1 1 d . . .

loop_
_atom_site_aniso_label
_atom_site_aniso_U_11
_atom_site_aniso_U_22
_atom_site_aniso_U_33
_atom_site_aniso_U_23
_atom_site_aniso_U_13
_atom_site_aniso_U_12
Cu1 0.0149(4) 0.0153(4) 0.0178(4) 0.0043(3) -0.0044(2) -0.0008(2)
Cu2 0.0134(4) 0.0242(5) 0.0136(4) 0.0018(3) -0.0030(2) -0.0063(3)
O1 0.019(2) 0.030(3) 0.043(3) -0.0103(19) 0.0050(18) -0.0029(17)
O11 0.0182(19) 0.020(2) 0.0222(19) 0.0068(15) -0.0018(15) -0.0024(15)
O12 0.0279(18) 0.055(3) 0.056(2) 0.0286(19) -0.0172(16) -0.0166(16)
O21 0.020(2) 0.026(2) 0.026(2) 0.0099(17) -0.0083(16) -0.0036(16)
O22 0.0279(18) 0.055(3) 0.056(2) 0.0286(19) -0.0172(16) -0.0166(16)
O2 0.036(2) 0.023(2) 0.043(2) 0.0076(19) 0.024(2) 0.0074(19)
O31 0.0179(19) 0.020(2) 0.0160(18) 0.0020(14) -0.0012(14) -0.0035(15)
O32 0.0227(16) 0.072(3) 0.0241(15) 0.0004(15) 0.0027(12) -0.0230(16)
O41 0.0155(18) 0.033(2) 0.0162(18) -0.0023(16) -0.0012(14) -0.0086(16)
O42 0.0227(16) 0.072(3) 0.0241(15) 0.0004(15) 0.0027(12) -0.0230(16)
N10 0.031(3) 0.023(3) 0.027(3) 0.009(2) -0.009(2) -0.004(2)
N30 0.015(2) 0.038(3) 0.017(2) 0.006(2) -0.0056(18) -0.011(2)
N1 0.013(2) 0.019(3) 0.014(2) 0.0025(17) -0.0017(16) 0.0004(17)
N3 0.012(2) 0.019(3) 0.015(2) 0.0013(17) -0.0003(16) 0.0003(17)
N6 0.024(2) 0.018(3) 0.016(2) 0.0010(18) -0.0045(18) -0.0045(19)
C7 0.018(3) 0.013(3) 0.024(3) -0.001(2) 0.002(2) 0.001(2)
N9 0.016(2) 0.020(3) 0.017(2) 0.0039(18) -0.0001(17) 0.0018(18)
C11 0.026(2) 0.039(3) 0.053(3) 0.022(2) -0.008(2) -0.003(2)
C12 0.024(2) 0.036(3) 0.039(2) 0.017(2) -0.0037(19) -0.0031(19)
C23 0.081(6) 0.044(5) 0.030(4) 0.004(3) 0.010(4) 0.005(4)
C21 0.026(2) 0.039(3) 0.053(3) 0.022(2) -0.008(2) -0.003(2)
C22 0.024(2) 0.036(3) 0.039(2) 0.017(2) -0.0037(19) -0.0031(19)
C31A 0.014(4) 0.025(5) 0.015(3) 0.001(3) -0.001(3) -0.004(3)
C31B 0.014(4) 0.025(5) 0.015(3) 0.001(3) -0.001(3) -0.004(3)
C32 0.018(2) 0.050(3) 0.022(2) -0.0009(19) -0.0004(16) -0.0142(19)
C43A 0.028(4) 0.031(5) 0.027(4) 0.004(3) -0.004(3) 0.009(4)
C43B 0.028(4) 0.031(5) 0.027(4) 0.004(3) -0.004(3) 0.009(4)
C41A 0.019(4) 0.027(5) 0.017(3) -0.004(4) -0.001(3) -0.009(3)
C41B 0.019(4) 0.027(5) 0.017(3) -0.004(4) -0.001(3) -0.009(3)
C42 0.018(2) 0.050(3) 0.022(2) -0.0009(19) -0.0004(16) -0.0142(19)
C2 0.012(2) 0.013(3) 0.018(2) -0.0021(19) -0.0008(19) -0.0004(19)
C4 0.011(2) 0.015(3) 0.018(2) 0.002(2) -0.0015(19) -0.0005(19)
C5 0.013(2) 0.015(3) 0.020(3) 0.002(2) 0.001(2) 0.002(2)
C6 0.012(2) 0.016(3) 0.018(2) 0.001(2) 0.0008(19) -0.002(2)
C8 0.017(3) 0.014(3) 0.027(3) 0.003(2) 0.004(2) 0.004(2)
O3 0.024(2) 0.029(3) 0.032(2) 0.0039(18) 0.0009(17) -0.0002(17)
O7 0.091(6) 0.128(9) 0.139(8) 0.026(7) 0.012(6) 0.005(6)
O5 0.034(2) 0.035(3) 0.023(2) 0.0017(18) -0.0033(17) -0.0058(19)
O6 0.033(2) 0.040(3) 0.034(2) -0.001(2) -0.0071(19) 0.004(2)
O4 0.036(3) 0.054(4) 0.040(3) 0.024(2) -0.015(2) -0.010(2)

loop_
_atom_type_symbol
_atom_type_description
_atom_type_scat_dispersion_real
_atom_type_scat_dispersion_imag
_atom_type_scat_source
C C 0.0039 0.0018 'Henke tables from the CCTBX'
H H 0.0000 0.0000 'Henke tables from the CCTBX'
Cu Cu 0.3287 1.3789 'Henke tables from the CCTBX'
N N 0.0072 0.0035 'Henke tables from the CCTBX'
O O 0.0126 0.0067 'Henke tables from the CCTBX'

loop_
_geom_angle_atom_site_label_1
_geom_angle_atom_site_label_2
_geom_angle_atom_site_label_3
_geom_angle
O11 Cu1 O1 88.03(16)
O11 Cu1 N1 96.59(16)
O21 Cu1 O1 97.43(17)
O21 Cu1 O11 165.57(16)
O21 Cu1 N10 82.97(18)
O21 Cu1 N1 95.82(17)
N10 Cu1 O1 97.4(2)
N10 Cu1 O11 83.09(18)
N10 Cu1 N1 164.3(2)
N1 Cu1 O1 98.24(17)
O31 Cu2 O2 93.34(16)
O31 Cu2 O41 167.08(15)
O31 Cu2 N30 84.07(17)
O31 Cu2 N3 94.94(17)
O41 Cu2 O2 93.02(17)
O41 Cu2 N30 84.07(17)
O41 Cu2 N3 95.41(17)
N30 Cu2 O2 96.2(2)
N3 Cu2 O2 97.15(17)
N3 Cu2 N30 166.6(2)
C12 O11 Cu1 113.6(4)
C22 O21 Cu1 112.9(4)
C32 O31 Cu2 113.4(3)
C42 O41 Cu2 113.9(4)
C11 N10 Cu1 107.8(4)
C11 N10 C23 108.3(6)
C11 N10 C21 118.0(6)
C23 N10 Cu1 105.9(4)
C21 N10 Cu1 106.0(4)
C21 N10 C23 110.2(6)
C31A N30 Cu2 105.2(4)
C31A N30 C43A 107.7(6)
C31A N30 C43B 58.0(8)
C31A N30 C41A 122.4(6)
C31B N30 Cu2 107.6(7)
C31B N30 C31A 47.4(8)
C31B N30 C43A 61.7(8)
C31B N30 C43B 102.5(10)
C31B N30 C41A 146.3(8)
C31B N30 C41B 125.8(10)
C43A N30 Cu2 107.3(4)
C43A N30 C43B 143.8(7)
C43B N30 Cu2 108.6(6)
C41A N30 Cu2 106.0(4)
C41A N30 C43A 107.3(6)
C41A N30 C43B 66.7(8)
C41B N30 Cu2 108.3(7)
C41B N30 C31A 145.5(8)
C41B N30 C43A 69.6(9)
C41B N30 C43B 102.9(11)
C41B N30 C41A 39.0(8)
C2 N1 Cu1 115.3(4)
C2 N1 C6 119.3(4)
C6 N1 Cu1 125.4(3)
C2 N3 Cu2 119.4(4)
C2 N3 C4 114.2(4)
C4 N3 Cu2 126.1(3)
C8 C7 C5 106.0(5)
C4 N9 C8 107.4(4)
N10 C11 C12 110.9(5)
O11 C12 C11 116.4(5)
O12 C12 O11 124.8(5)
O12 C12 C11 118.7(6)
N10 C21 C22 106.8(5)
O21 C22 C21 116.4(5)
O22 C22 O21 124.0(6)
O22 C22 C21 119.5(6)
N30 C31A C32 107.2(6)
N30 C31B C32 104.9(10)
O31 C32 C31A 114.6(5)
O31 C32 C31B 111.3(7)
O32 C32 O31 124.8(5)
O32 C32 C31A 119.2(6)
O32 C32 C31B 116.3(7)
C31A C32 C31B 41.4(7)
N30 C41A C42 108.1(6)
N30 C41B C42 108.7(11)
O41 C42 C41A 115.6(5)
O41 C42 C41B 112.9(8)
O42 C42 O41 124.9(6)
O42 C42 C41A 117.9(6)
O42 C42 C41B 117.8(7)
C41A C42 C41B 35.3(7)
N3 C2 N1 127.0(5)
N3 C4 C5 123.9(5)
N9 C4 N3 127.0(5)
N9 C4 C5 109.2(5)
C4 C5 C7 107.1(5)
C4 C5 C6 117.9(5)
C6 C5 C7 135.0(5)
N1 C6 C5 117.6(5)
N6 C6 N1 119.6(5)
N6 C6 C5 122.8(5)
C7 C8 N9 110.3(5)

loop_
_geom_bond_atom_site_label_1
_geom_bond_atom_site_label_2
_geom_bond_distance
Cu1 O1 2.227(4)
Cu1 O11 1.988(4)
Cu1 O21 1.967(4)
Cu1 N10 1.984(5)
Cu1 N1 1.993(4)
Cu2 O2 2.268(4)
Cu2 O31 1.955(4)
Cu2 O41 1.969(4)
Cu2 N30 2.005(4)
Cu2 N3 1.986(4)
O11 C12 1.279(7)
O12 C12 1.238(8)
O21 C22 1.273(7)
O22 C22 1.239(8)
O31 C32 1.252(7)
O32 C32 1.240(7)
O41 C42 1.254(7)
O42 C42 1.242(7)
N10 C11 1.441(8)
N10 C23 1.509(9)
N10 C21 1.445(8)
N30 C31A 1.410(9)
N30 C31B 1.408(16)
N30 C43A 1.575(10)
N30 C43B 1.682(19)
N30 C41A 1.442(10)
N30 C41B 1.409(17)
N1 C2 1.338(7)
N1 C6 1.373(7)
N3 C2 1.322(7)
N3 C4 1.363(7)
N6 C6 1.329(7)
C7 C5 1.427(8)
C7 C8 1.356(8)
N9 C4 1.350(7)
N9 C8 1.389(7)
C11 C12 1.510(8)
C21 C22 1.537(9)
C31A C32 1.578(10)
C31B C32 1.623(15)
C41A C42 1.561(10)
C41B C42 1.579(17)
C4 C5 1.389(7)
C5 C6 1.405(7)

loop_
_geom_hbond_atom_site_label_D
_geom_hbond_atom_site_label_H
_geom_hbond_atom_site_label_A
_geom_hbond_distance_DH
_geom_hbond_distance_HA
_geom_hbond_distance_DA
_geom_hbond_angle_DHA
_geom_hbond_site_symmetry_A
O1 H1a O3 0.85 1.91 2.751(6) 170.3 .
O1 H1b O12 0.85 1.97 2.817(7) 169.7 2_665
O2 H2a O12 0.85 1.95 2.794(6) 172.3 2_665
O2 H2b O42 0.85 1.98 2.781(6) 155.4 1_455
N9 H9 O4 0.88 1.92 2.751(6) 157.3 1_545
